data_2311613
loop_
_publ_author_name
'Wyss, Sara'
'Werner, Irmgard A.'
'Schweizer, W. Bernd'
'Ametamey, Simon M.'
'Milicevic Sephton, Selena'

_publ_section_title
;
 Preparation and structural analysis of (+-)-threo-ritalinic acid.
;
_journal_coeditor_code FM3004
_journal_issue 'Pt 11'
_journal_name_full 'Acta crystallographica. Section C, Crystal structure communications'
_journal_page_first 1225
_journal_page_last 1228
_journal_paper_doi 10.1107/S010827011302595X
_journal_volume 69
_journal_year 2013
_chemical_formula_iupac 'C13 H17 N O2'
_chemical_formula_moiety 'C13 H17 N O2'
_chemical_formula_sum 'C13 H17 N O2'
_chemical_formula_weight 219.28
_chemical_name_common '(+-)-<i>threo</i>-Ritalinic acid'
_chemical_name_systematic
;
(<i>R</i>,<i>R</i>)-2-Phenyl-2-(piperidin-2-yl)acetic acid
;
_space_group_IT_number 14
_space_group_name_Hall '-P 2yn'
_space_group_name_H-M_alt 'P 1 21/n 1'
_symmetry_cell_setting monoclinic
_symmetry_space_group_name_Hall '-P 2yn'
_symmetry_space_group_name_H-M 'P 1 21/n 1'
_atom_sites_solution_hydrogens difmap
_atom_sites_solution_primary direct
_atom_sites_solution_secondary difmap
_audit_creation_method SHELXL-97
_cell_angle_alpha 90.00
_cell_angle_beta 109.368(8)
_cell_angle_gamma 90.00
_cell_formula_units_Z 4
_cell_length_a 13.495(3)
_cell_length_b 5.6335(12)
_cell_length_c 15.721(4)
_cell_measurement_reflns_used 895
_cell_measurement_temperature 100(2)
_cell_measurement_theta_max 24.28
_cell_measurement_theta_min 3.20
_cell_volume 1127.5(5)
_computing_cell_refinement 'SAINT (Bruker, 2006)'
_computing_data_collection 'APEX2 (Bruker, 2006)'
_computing_data_reduction 'SAINT (Bruker, 2006)'
_computing_molecular_graphics 'PLATON (Spek, 2009) and ORTEPIII (Johnson & Burnett, 1997)'
_computing_publication_material 'SHELXTL (Sheldrick, 2008)'
_computing_structure_refinement 'OLEX2 (Dolomanov <i>et al.</i>, 2009) and SHELXL97 (Sheldrick, 2008)'
_computing_structure_solution 'SHELXS97 (Sheldrick, 2008)'
_diffrn_ambient_temperature 100(2)
_diffrn_measured_fraction_theta_full 0.995
_diffrn_measured_fraction_theta_max 0.995
_diffrn_measurement_device_type 'Bruker APEXII CCD'
_diffrn_measurement_method '\f and \w scans'
_diffrn_radiation_monochromator graphite
_diffrn_radiation_source 'fine-focus sealed tube'
_diffrn_radiation_type MoK\a
_diffrn_radiation_wavelength 0.71073
_diffrn_reflns_av_R_equivalents 0.0969
_diffrn_reflns_av_sigmaI/netI 0.1068
_diffrn_reflns_limit_h_max 17
_diffrn_reflns_limit_h_min -17
_diffrn_reflns_limit_k_max 6
_diffrn_reflns_limit_k_min -7
_diffrn_reflns_limit_l_max 20
_diffrn_reflns_limit_l_min -20
_diffrn_reflns_number 10280
_diffrn_reflns_theta_full 27.59
_diffrn_reflns_theta_max 27.59
_diffrn_reflns_theta_min 2.75
_exptl_absorpt_coefficient_mu 0.087
_exptl_absorpt_correction_T_max 0.9983
_exptl_absorpt_correction_T_min 0.9879
_exptl_absorpt_correction_type multi-scan
_exptl_absorpt_process_details '(SADABS; Bruker, 2006)'
_exptl_crystal_colour colourless
_exptl_crystal_density_diffrn 1.292
_exptl_crystal_density_method 'not measured'
_exptl_crystal_description rod
_exptl_crystal_F_000 472
_exptl_crystal_size_max 0.14
_exptl_crystal_size_mid 0.05
_exptl_crystal_size_min 0.02
_refine_diff_density_max 0.266
_refine_diff_density_min -0.284
_refine_ls_extinction_method none
_refine_ls_goodness_of_fit_ref 1.123
_refine_ls_hydrogen_treatment refall
_refine_ls_matrix_type full
_refine_ls_number_parameters 213
_refine_ls_number_reflns 2603
_refine_ls_number_restraints 0
_refine_ls_restrained_S_all 1.123
_refine_ls_R_factor_all 0.1328
_refine_ls_R_factor_gt 0.0652
_refine_ls_shift/su_max 0.007
_refine_ls_shift/su_mean 0.001
_refine_ls_structure_factor_coef Fsqd
_refine_ls_weighting_details 'calc w=1/[\s^2^(Fo^2^)+(0.0513P)^2^+0.0000P] where P=(Fo^2^+2Fc^2^)/3'
_refine_ls_weighting_scheme calc
_refine_ls_wR_factor_gt 0.1242
_refine_ls_wR_factor_ref 0.1430
_reflns_number_gt 1482
_reflns_number_total 2603
_reflns_threshold_expression I>2sigma(I)
_cod_data_source_file fm3004sup1.cif
_cod_data_source_block I
_cod_original_cell_volume 1127.5(4)
_cod_original_sg_symbol_H-M 'P 21/n'
_cod_database_code 2311613
_shelx_space_group_comment
;
The symmetry employed for this shelxl refinement is uniquely defined
by the following loop, which should always be used as a source of
symmetry information in preference to the above space-group names.
They are only intended as comments.
;
_shelx_estimated_absorpt_t_min 0.988
_shelx_estimated_absorpt_t_max 0.998
_shelxl_version_number .2013

loop_
_symmetry_equiv_pos_as_xyz
'x, y, z'
'-x+1/2, y+1/2, -z+1/2'
'-x, -y, -z'
'x-1/2, -y-1/2, z-1/2'

loop_
_atom_site_type_symbol
_atom_site_label
_atom_site_fract_x
_atom_site_fract_y
_atom_site_fract_z
_atom_site_U_iso_or_equiv
_atom_site_adp_type
_atom_site_calc_flag
_atom_site_occupancy
O O1 1.10921(14) 0.2562(3) 0.61033(13) 0.0188(5) Uani d 1
O O2 0.99451(14) -0.0390(3) 0.59486(12) 0.0173(5) Uani d 1
N N1 0.84435(17) 0.3000(4) 0.42549(15) 0.0149(5) Uani d 1
H H1A 0.867(2) 0.458(6) 0.418(2) 0.037(9) Uiso d 1
H H1B 0.903(3) 0.195(6) 0.423(2) 0.049(10) Uiso d 1
C C2 0.8278(2) 0.2914(5) 0.51527(18) 0.0162(6) Uani d 1
H H2 0.803(2) 0.131(5) 0.5193(18) 0.017(7) Uiso d 1
C C3 0.7376(2) 0.4585(6) 0.5116(2) 0.0238(7) Uani d 1
H H3A 0.725(2) 0.446(5) 0.573(2) 0.031(8) Uiso d 1
H H3B 0.759(2) 0.623(6) 0.507(2) 0.025(8) Uiso d 1
C C4 0.6384(2) 0.3989(6) 0.4352(2) 0.0265(7) Uani d 1
H H4A 0.615(2) 0.235(6) 0.449(2) 0.035(9) Uiso d 1
H H4B 0.579(2) 0.509(5) 0.4344(19) 0.030(8) Uiso d 1
C C5 0.6590(2) 0.4042(6) 0.34566(19) 0.0214(7) Uani d 1
H H5A 0.599(2) 0.345(5) 0.300(2) 0.021(8) Uiso d 1
H H5B 0.676(2) 0.569(5) 0.3305(19) 0.024(8) Uiso d 1
C C6 0.7487(2) 0.2388(5) 0.3486(2) 0.0197(6) Uani d 1
H H6A 0.766(2) 0.254(5) 0.295(2) 0.021(8) Uiso d 1
H H6B 0.731(2) 0.075(5) 0.3593(19) 0.024(8) Uiso d 1
C C7 0.9294(2) 0.3550(5) 0.58976(18) 0.0160(6) Uani d 1
H H7 0.948(2) 0.514(5) 0.5718(18) 0.017(7) Uiso d 1
C C8 0.9128(2) 0.3658(4) 0.68055(18) 0.0147(6) Uani d 1
C C9 0.8648(2) 0.1789(5) 0.71042(19) 0.0187(6) Uani d 1
H H9 0.837(2) 0.043(5) 0.6660(18) 0.019(7) Uiso d 1
C C10 0.8501(2) 0.1864(5) 0.7927(2) 0.0202(6) Uani d 1
H H10 0.814(2) 0.046(6) 0.814(2) 0.038(9) Uiso d 1
C C11 0.8852(2) 0.3802(5) 0.8488(2) 0.0222(7) Uani d 1
H H11 0.877(2) 0.380(5) 0.907(2) 0.038(9) Uiso d 1
C C12 0.9339(2) 0.5657(5) 0.82067(19) 0.0228(7) Uani d 1
H H12 0.958(2) 0.705(5) 0.858(2) 0.023(8) Uiso d 1
C C13 0.9474(2) 0.5600(5) 0.73721(19) 0.0189(6) Uani d 1
H H13 0.977(2) 0.698(5) 0.712(2) 0.036(9) Uiso d 1
C C14 1.0181(2) 0.1778(5) 0.59797(17) 0.0144(6) Uani d 1

loop_
_atom_site_aniso_label
_atom_site_aniso_U_11
_atom_site_aniso_U_22
_atom_site_aniso_U_33
_atom_site_aniso_U_12
_atom_site_aniso_U_13
_atom_site_aniso_U_23
O1 0.0162(10) 0.0149(10) 0.0247(11) -0.0001(8) 0.0061(8) 0.0016(8)
O2 0.0217(10) 0.0107(9) 0.0200(11) -0.0004(8) 0.0076(8) 0.0008(8)
N1 0.0172(12) 0.0129(12) 0.0143(12) -0.0006(10) 0.0050(10) 0.0001(9)
C2 0.0154(14) 0.0159(14) 0.0182(15) 0.0004(12) 0.0067(12) 0.0027(11)
C3 0.0189(16) 0.0322(18) 0.0205(17) 0.0060(14) 0.0068(13) -0.0013(14)
C4 0.0204(17) 0.036(2) 0.0229(17) 0.0062(15) 0.0062(13) 0.0031(14)
C5 0.0198(16) 0.0242(17) 0.0154(15) 0.0022(13) -0.0007(13) 0.0010(12)
C6 0.0222(16) 0.0194(16) 0.0148(15) -0.0038(13) 0.0024(12) -0.0057(12)
C7 0.0186(14) 0.0115(14) 0.0193(15) -0.0013(12) 0.0083(12) 0.0002(11)
C8 0.0124(13) 0.0139(14) 0.0155(14) 0.0024(11) 0.0016(11) 0.0014(11)
C9 0.0200(15) 0.0180(15) 0.0177(15) 0.0010(12) 0.0057(12) 0.0008(12)
C10 0.0186(15) 0.0230(15) 0.0193(16) 0.0016(13) 0.0068(12) 0.0050(13)
C11 0.0256(16) 0.0267(17) 0.0146(15) 0.0067(13) 0.0071(13) 0.0043(13)
C12 0.0271(17) 0.0225(16) 0.0165(15) 0.0013(14) 0.0044(13) -0.0044(13)
C13 0.0194(15) 0.0155(14) 0.0203(15) 0.0040(12) 0.0044(12) 0.0023(12)
C14 0.0199(15) 0.0130(14) 0.0120(14) -0.0015(11) 0.0075(12) 0.0003(11)

loop_
_atom_type_symbol
_atom_type_description
_atom_type_scat_dispersion_real
_atom_type_scat_dispersion_imag
_atom_type_scat_source
C C 0.0033 0.0016 'International Tables Vol C Tables 4.2.6.8 and 6.1.1.4'
H H 0.0000 0.0000 'International Tables Vol C Tables 4.2.6.8 and 6.1.1.4'
N N 0.0061 0.0033 'International Tables Vol C Tables 4.2.6.8 and 6.1.1.4'
O O 0.0106 0.0060 'International Tables Vol C Tables 4.2.6.8 and 6.1.1.4'

loop_
_geom_angle_atom_site_label_1
_geom_angle_atom_site_label_2
_geom_angle_atom_site_label_3
_geom_angle
H1A N1 H1B 105(3)
C2 N1 H1A 107.4(19)
C2 N1 H1B 113(2)
C6 N1 H1A 109.6(19)
C6 N1 H1B 108(2)
C6 N1 C2 113.4(2)
N1 C2 H2 104.6(16)
N1 C2 C3 108.1(2)
N1 C2 C7 109.8(2)
C3 C2 H2 106.8(16)
C7 C2 H2 114.2(16)
C7 C2 C3 112.9(2)
C2 C3 H3A 107.3(16)
C2 C3 H3B 109.3(17)
H3A C3 H3B 106(2)
C4 C3 C2 112.2(3)
C4 C3 H3A 110.6(16)
C4 C3 H3B 110.8(18)
C3 C4 H4A 106.6(18)
C3 C4 H4B 111.3(17)
C3 C4 C5 110.2(3)
H4A C4 H4B 105(2)
C5 C4 H4A 112.1(17)
C5 C4 H4B 111.3(17)
C4 C5 H5A 108.8(17)
C4 C5 H5B 111.4(16)
H5A C5 H5B 110(2)
C6 C5 C4 110.4(3)
C6 C5 H5A 106.3(16)
C6 C5 H5B 109.4(16)
N1 C6 C5 110.6(2)
N1 C6 H6A 107.1(17)
N1 C6 H6B 105.9(16)
C5 C6 H6A 110.3(16)
C5 C6 H6B 110.3(16)
H6A C6 H6B 113(2)
C2 C7 H7 103.7(16)
C2 C7 C14 113.1(2)
C8 C7 C2 110.9(2)
C8 C7 H7 111.0(15)
C8 C7 C14 107.6(2)
C14 C7 H7 110.7(15)
C9 C8 C7 121.0(2)
C13 C8 C7 120.8(2)
C13 C8 C9 118.2(3)
C8 C9 H9 116.1(15)
C10 C9 C8 121.4(3)
C10 C9 H9 122.3(15)
C9 C10 H10 120.5(18)
C9 C10 C11 119.9(3)
C11 C10 H10 119.6(17)
C10 C11 H11 119.0(19)
C12 C11 C10 119.4(3)
C12 C11 H11 121.6(19)
C11 C12 H12 121.0(16)
C11 C12 C13 120.8(3)
C13 C12 H12 118.2(17)
C8 C13 H13 116.6(17)
C12 C13 C8 120.3(3)
C12 C13 H13 123.0(17)
O1 C14 O2 124.6(2)
O1 C14 C7 118.7(2)
O2 C14 C7 116.7(2)

loop_
_geom_bond_atom_site_label_1
_geom_bond_atom_site_label_2
_geom_bond_distance
O1 C14 1.260(3)
O2 C14 1.259(3)
N1 H1A 0.96(3)
N1 H1B 1.00(4)
N1 C2 1.501(3)
N1 C6 1.487(3)
C2 H2 0.97(3)
C2 C3 1.524(4)
C2 C7 1.522(4)
C3 H3A 1.04(3)
C3 H3B 0.98(3)
C3 C4 1.511(4)
C4 H4A 1.02(3)
C4 H4B 1.01(3)
C4 C5 1.522(4)
C5 H5A 0.95(3)
C5 H5B 1.00(3)
C5 C6 1.517(4)
C6 H6A 0.95(3)
C6 H6B 0.98(3)
C7 H7 0.99(3)
C7 C8 1.518(4)
C7 C14 1.530(4)
C8 C9 1.397(4)
C8 C13 1.390(4)
C9 H9 1.02(3)
C9 C10 1.373(4)
C10 H10 1.04(3)
C10 C11 1.385(4)
C11 H11 0.95(3)
C11 C12 1.382(4)
C12 H12 0.97(3)
C12 C13 1.384(4)
C13 H13 1.01(3)

loop_
_geom_hbond_atom_site_label_D
_geom_hbond_atom_site_label_H
_geom_hbond_atom_site_label_A
_geom_hbond_site_symmetry_A
_geom_hbond_distance_DH
_geom_hbond_distance_HA
_geom_hbond_distance_DA
_geom_hbond_angle_DHA
_geom_hbond_publ_flag
N1 H1A O1 3_766 0.96(3) 1.73(3) 2.682(3) 172(2) yes
N1 H1B O2 3_756 1.00(4) 1.74(3) 2.730(3) 171(3) yes

loop_
_geom_torsion_atom_site_label_1
_geom_torsion_atom_site_label_2
_geom_torsion_atom_site_label_3
_geom_torsion_atom_site_label_4
_geom_torsion
N1 C2 C3 C4 56.2(3)
N1 C2 C7 C8 175.7(2)
N1 C2 C7 C14 -63.3(3)
C2 N1 C6 C5 57.8(3)
C2 C3 C4 C5 -57.1(4)
C2 C7 C8 C9 51.1(3)
C2 C7 C8 C13 -130.5(3)
C2 C7 C14 O1 137.8(2)
C2 C7 C14 O2 -44.6(3)
C3 C2 C7 C8 55.1(3)
C3 C2 C7 C14 176.0(2)
C3 C4 C5 C6 55.6(4)
C4 C5 C6 N1 -55.7(4)
C6 N1 C2 C3 -56.8(3)
C6 N1 C2 C7 179.7(2)
C7 C2 C3 C4 177.8(3)
C7 C8 C9 C10 179.6(3)
C7 C8 C13 C12 -178.6(3)
C8 C7 C14 O1 -99.4(3)
C8 C7 C14 O2 78.2(3)
C8 C9 C10 C11 -1.4(4)
C9 C8 C13 C12 -0.1(4)
C9 C10 C11 C12 0.7(4)
C10 C11 C12 C13 0.3(4)
C11 C12 C13 C8 -0.5(4)
C13 C8 C9 C10 1.1(4)
C14 C7 C8 C9 -73.0(3)
C14 C7 C8 C13 105.4(3)
